data_7037207
loop_
_publ_author_name
'Dup\'e, Antoine'
'Judmaier, Martina E.'
'Belaj, Ferdinand'
'Zangger, Klaus'
'M\"osch-Zanetti, Nadia C'

_publ_section_title
;
 Activation of molecular oxygen by a molybdenum complex for catalytic
 oxidation.
;
_journal_issue 47
_journal_name_full 'Dalton transactions (Cambridge, England : 2003)'
_journal_page_first 20514
_journal_page_last 20522
_journal_paper_doi 10.1039/c5dt02931g
_journal_volume 44
_journal_year 2015
_chemical_compound_source 'synthetical product'
_chemical_formula_moiety '2(C38 H60 Mo N2 O5), 0.768(C4 H8 O), 0.232(C5 H12)'
_chemical_formula_sum 'C80.23 H128.93 Mo2 N4 O10.77'
_chemical_formula_weight 1513.75
_chemical_name_common
'bis(4,6-di(tert-butyl)-2-((tert-butylimino)methyl)-phenolato-N,O)-oxo-peroxo-molybdenum(VI) THF/n-pentane solvate [2:0.768(6):0.232(6)]'
_chemical_name_systematic
'bis(4,6-di(tert-butyl)-2-((tert-butylimino)methyl)-phenolato-N,O)-oxo-peroxo-molybdenum(VI) THF/n-pentane solvate [2:0.768(6):0.232(6)]'
_space_group_crystal_system monoclinic
_space_group_IT_number 15
_space_group_name_Hall '-C 2yc'
_space_group_name_H-M_alt 'C 1 2/c 1'
_symmetry_space_group_name_Hall '-C 2yc'
_symmetry_space_group_name_H-M 'C 1 2/c 1'
_atom_sites_solution_hydrogens geom
_atom_sites_solution_primary direct
_atom_sites_solution_secondary difmap
_audit_creation_method 'manual edited SHELXL-2014/6.cif file'
_audit_update_record
;
2015-07-20 deposited with the CCDC.
2015-10-30 downloaded from the CCDC.
;
_cell_angle_alpha 90
_cell_angle_beta 94.112(2)
_cell_angle_gamma 90
_cell_formula_units_Z 4
_cell_length_a 24.3085(13)
_cell_length_b 15.8102(8)
_cell_length_c 20.8035(11)
_cell_measurement_reflns_used 9589
_cell_measurement_temperature 100(2)
_cell_measurement_theta_max 31.12
_cell_measurement_theta_min 2.45
_cell_volume 7974.7(7)
_computing_cell_refinement 'Bruker SAINT'
_computing_data_collection 'Bruker APEX2'
_computing_data_reduction 'Bruker SAINT'
_computing_molecular_graphics 'modified ORTEP (Johnson, 1965)'
_computing_publication_material 'SHELXL-2014/6 (Sheldrick, 2014)'
_computing_structure_refinement 'SHELXL-2014/6 (Sheldrick, 2014)'
_computing_structure_solution 'SHELXS-97 (Sheldrick, 2008)'
_diffrn_ambient_temperature 100(2)
_diffrn_measured_fraction_theta_full 0.999
_diffrn_measured_fraction_theta_max 0.999
_diffrn_measurement_device_type 'Bruker APEX-II CCD'
_diffrn_measurement_method '\f and \w scans'
_diffrn_radiation_monochromator graphite
_diffrn_radiation_source 'fine-focus sealed tube'
_diffrn_radiation_type MoK\a
_diffrn_radiation_wavelength 0.71073
_diffrn_reflns_av_R_equivalents 0.0187
_diffrn_reflns_av_unetI/netI 0.0148
_diffrn_reflns_laue_measured_fraction_full 0.999
_diffrn_reflns_laue_measured_fraction_max 0.999
_diffrn_reflns_limit_h_max 29
_diffrn_reflns_limit_h_min -34
_diffrn_reflns_limit_k_max 22
_diffrn_reflns_limit_k_min -22
_diffrn_reflns_limit_l_max 29
_diffrn_reflns_limit_l_min -29
_diffrn_reflns_number 46647
_diffrn_reflns_point_group_measured_fraction_full 0.999
_diffrn_reflns_point_group_measured_fraction_max 0.999
_diffrn_reflns_theta_full 30.00
_diffrn_reflns_theta_max 30.00
_diffrn_reflns_theta_min 1.79
_exptl_absorpt_coefficient_mu 0.373
_exptl_absorpt_correction_T_max 0.746
_exptl_absorpt_correction_T_min 0.555
_exptl_absorpt_correction_type multi-scan
_exptl_absorpt_process_details 'Bruker SADABS'
_exptl_crystal_colour red
_exptl_crystal_density_diffrn 1.261
_exptl_crystal_description block
_exptl_crystal_F_000 3233.9
_exptl_crystal_size_max 0.32
_exptl_crystal_size_mid 0.25
_exptl_crystal_size_min 0.25
_refine_diff_density_max 1.283
_refine_diff_density_min -0.599
_refine_diff_density_rms 0.063
_refine_ls_extinction_method none
_refine_ls_goodness_of_fit_ref 1.100
_refine_ls_hydrogen_treatment refU
_refine_ls_matrix_type full
_refine_ls_number_parameters 486
_refine_ls_number_reflns 11648
_refine_ls_number_restraints 12
_refine_ls_restrained_S_all 1.110
_refine_ls_R_factor_all 0.0304
_refine_ls_R_factor_gt 0.0277
_refine_ls_shift/su_max 0.003
_refine_ls_shift/su_mean 0.000
_refine_ls_structure_factor_coef Fsqd
_refine_ls_weighting_details 'w=1/[\s^2^(Fo^2^)+(0.0233P)^2^+15.1823P] where P=(Fo^2^+2Fc^2^)/3'
_refine_ls_weighting_scheme calc
_refine_ls_wR_factor_gt 0.0690
_refine_ls_wR_factor_ref 0.0709
_reflns_Friedel_coverage 0.000
_reflns_number_gt 10882
_reflns_number_total 11648
_reflns_threshold_expression 'I > 2\s(I)'
_cod_data_source_file c5dt02931g2.cif
_cod_data_source_block MJ384
_cod_depositor_comments 'Adding full bibliography for 7037206--7037207.cif.'
_cod_database_code 7037207
_shelx_space_group_comment
;
The symmetry employed for this shelxl refinement is uniquely defined
by the following loop, which should always be used as a source of
symmetry information in preference to the above space-group names.
They are only intended as comments.
;
_shelx_estimated_absorpt_t_min 0.890
_shelx_estimated_absorpt_t_max 0.913
_exptl_absorpt_special_details 'Bruker (2001). SADABS. Bruker AXS Inc., Madison, Wisconsin, USA.'
_shelxl_version_number 2014/6

loop_
_space_group_symop_operation_xyz
'x, y, z'
'-x, y, -z+1/2'
'x+1/2, y+1/2, z'
'-x+1/2, y+1/2, -z+1/2'
'-x, -y, -z'
'x, -y, z-1/2'
'-x+1/2, -y+1/2, -z'
'x+1/2, -y+1/2, z-1/2'

loop_
_atom_site_label
_atom_site_type_symbol
_atom_site_fract_x
_atom_site_fract_y
_atom_site_fract_z
_atom_site_U_iso_or_equiv
_atom_site_adp_type
_atom_site_occupancy
_atom_site_site_symmetry_order
_atom_site_calc_flag
_atom_site_refinement_flags_posn
_atom_site_refinement_flags_adp
_atom_site_refinement_flags_occupancy
_atom_site_disorder_assembly
_atom_site_disorder_group
Mo1 Mo 0.51599(2) 0.79301(2) 0.49812(2) 0.01086(3) Uani 1 1 d . . . . .
O1 O 0.47018(4) 0.77399(6) 0.43472(5) 0.01708(18) Uani 1 1 d . . . . .
O2 O 0.48875(4) 0.90269(6) 0.52445(5) 0.01651(18) Uani 1 1 d . . . . .
O3 O 0.46840(4) 0.83523(6) 0.56219(5) 0.01675(18) Uani 1 1 d . . . . .
O11 O 0.58139(4) 0.81251(6) 0.56422(4) 0.01311(17) Uani 1 1 d . . . . .
C11 C 0.60795(5) 0.88185(8) 0.58346(6) 0.0113(2) Uani 1 1 d . . . . .
C12 C 0.61357(5) 0.94842(8) 0.53950(6) 0.0120(2) Uani 1 1 d . . . . .
C13 C 0.64190(5) 1.02330(8) 0.55866(6) 0.0137(2) Uani 1 1 d . . . . .
H13 H 0.6457 1.0670 0.5280 0.018(3) Uiso 1 1 calc R U . . .
C14 C 0.66428(5) 1.03435(8) 0.62104(6) 0.0138(2) Uani 1 1 d . . . . .
C15 C 0.65837(5) 0.96649(8) 0.66391(6) 0.0131(2) Uani 1 1 d . . . . .
H15 H 0.6737 0.9730 0.7069 0.018(3) Uiso 1 1 calc R U . . .
C16 C 0.63180(5) 0.89085(8) 0.64791(6) 0.0115(2) Uani 1 1 d . . . . .
C10 C 0.59180(5) 0.94609(8) 0.47268(6) 0.0130(2) Uani 1 1 d . . . . .
H10 H 0.6034 0.9914 0.4469 0.012(4) Uiso 1 1 calc R . . . .
N1 N 0.55912(4) 0.89236(7) 0.44241(5) 0.01204(19) Uani 1 1 d . . . . .
C17 C 0.54313(5) 0.91017(8) 0.37150(6) 0.0138(2) Uani 1 1 d . . . . .
C18 C 0.57857(6) 0.97892(9) 0.34293(6) 0.0190(3) Uani 1 1 d . . . . .
H181 H 0.5715 1.0333 0.3634 0.025(3) Uiso 1 1 calc R U . . .
H182 H 0.5692 0.9831 0.2964 0.025(3) Uiso 1 1 calc R U . . .
H183 H 0.6177 0.9642 0.3507 0.025(3) Uiso 1 1 calc R U . . .
C19 C 0.48312(6) 0.94049(9) 0.36547(7) 0.0180(2) Uani 1 1 d . . . . .
H191 H 0.4592 0.8964 0.3814 0.026(3) Uiso 1 1 calc R U . . .
H192 H 0.4720 0.9523 0.3201 0.026(3) Uiso 1 1 calc R U . . .
H193 H 0.4797 0.9921 0.3910 0.026(3) Uiso 1 1 calc R U . . .
C20 C 0.55045(6) 0.82884(9) 0.33341(6) 0.0182(3) Uani 1 1 d . . . . .
H201 H 0.5894 0.8124 0.3369 0.025(3) Uiso 1 1 calc R U . . .
H202 H 0.5383 0.8383 0.2880 0.025(3) Uiso 1 1 calc R U . . .
H203 H 0.5283 0.7837 0.3509 0.025(3) Uiso 1 1 calc R U . . .
C21 C 0.69418(6) 1.11497(8) 0.64505(7) 0.0177(2) Uani 1 1 d . . . . .
C22 C 0.69250(9) 1.18359(10) 0.59330(8) 0.0335(4) Uani 1 1 d . . . . .
H221 H 0.7108 1.2346 0.6109 0.042(4) Uiso 1 1 calc R U . . .
H222 H 0.6541 1.1967 0.5795 0.042(4) Uiso 1 1 calc R U . . .
H223 H 0.7115 1.1635 0.5563 0.042(4) Uiso 1 1 calc R U . . .
C23 C 0.66633(7) 1.15082(10) 0.70345(8) 0.0258(3) Uani 1 1 d . . . . .
H231 H 0.6860 1.2018 0.7191 0.034(3) Uiso 1 1 calc R U . . .
H232 H 0.6674 1.1084 0.7378 0.034(3) Uiso 1 1 calc R U . . .
H233 H 0.6279 1.1651 0.6906 0.034(3) Uiso 1 1 calc R U . . .
C24 C 0.75481(6) 1.09486(10) 0.66533(9) 0.0269(3) Uani 1 1 d . . . . .
H241 H 0.7736 1.0765 0.6276 0.033(3) Uiso 1 1 calc R U . . .
H242 H 0.7566 1.0497 0.6976 0.033(3) Uiso 1 1 calc R U . . .
H243 H 0.7729 1.1456 0.6837 0.033(3) Uiso 1 1 calc R U . . .
C25 C 0.62633(5) 0.82039(8) 0.69758(6) 0.0140(2) Uani 1 1 d . . . . .
C26 C 0.65511(6) 0.84267(9) 0.76346(6) 0.0184(3) Uani 1 1 d . . . . .
H261 H 0.6945 0.8522 0.7588 0.026(3) Uiso 1 1 calc R U . . .
H262 H 0.6506 0.7959 0.7936 0.026(3) Uiso 1 1 calc R U . . .
H263 H 0.6386 0.8941 0.7801 0.026(3) Uiso 1 1 calc R U . . .
C27 C 0.65305(6) 0.73830(9) 0.67521(7) 0.0205(3) Uani 1 1 d . . . . .
H271 H 0.6389 0.7253 0.6310 0.032(3) Uiso 1 1 calc R U . . .
H272 H 0.6441 0.6918 0.7038 0.032(3) Uiso 1 1 calc R U . . .
H273 H 0.6932 0.7456 0.6766 0.032(3) Uiso 1 1 calc R U . . .
C28 C 0.56472(6) 0.80565(11) 0.70666(7) 0.0231(3) Uani 1 1 d . . . . .
H281 H 0.5486 0.8574 0.7232 0.033(3) Uiso 1 1 calc R U . . .
H282 H 0.5608 0.7594 0.7374 0.033(3) Uiso 1 1 calc R U . . .
H283 H 0.5456 0.7908 0.6651 0.033(3) Uiso 1 1 calc R U . . .
O31 O 0.57147(4) 0.71142(6) 0.46446(4) 0.01309(17) Uani 1 1 d . . . . .
C31 C 0.60442(5) 0.65754(8) 0.49780(6) 0.0128(2) Uani 1 1 d . . . . .
C32 C 0.58593(5) 0.61662(8) 0.55233(6) 0.0143(2) Uani 1 1 d . . . . .
C33 C 0.61939(6) 0.55800(9) 0.58823(6) 0.0167(2) Uani 1 1 d . . . . .
H33 H 0.6053 0.5303 0.6241 0.020(3) Uiso 1 1 calc R U . . .
C34 C 0.67216(6) 0.54030(8) 0.57211(7) 0.0164(2) Uani 1 1 d . . . . .
C35 C 0.68945(5) 0.58015(8) 0.51657(7) 0.0164(2) Uani 1 1 d . . . . .
H35 H 0.7256 0.5682 0.5046 0.020(3) Uiso 1 1 calc R U . . .
C36 C 0.65752(5) 0.63579(8) 0.47784(6) 0.0142(2) Uani 1 1 d . . . . .
C30 C 0.52982(5) 0.62336(8) 0.56913(6) 0.0146(2) Uani 1 1 d . . . . .
H30 H 0.5188 0.5831 0.5996 0.021(5) Uiso 1 1 calc R . . . .
N3 N 0.49207(4) 0.67662(7) 0.54852(5) 0.01330(19) Uani 1 1 d . . . . .
C37 C 0.43421(5) 0.65522(9) 0.56784(7) 0.0159(2) Uani 1 1 d . . . . .
C38 C 0.42353(7) 0.55975(10) 0.56240(9) 0.0260(3) Uani 1 1 d . . . . .
H381 H 0.4339 0.5395 0.5204 0.037(3) Uiso 1 1 calc R U . . .
H382 H 0.3843 0.5485 0.5665 0.037(3) Uiso 1 1 calc R U . . .
H383 H 0.4455 0.5303 0.5968 0.037(3) Uiso 1 1 calc R U . . .
C39 C 0.42965(6) 0.68440(10) 0.63732(7) 0.0215(3) Uani 1 1 d . . . . .
H391 H 0.4581 0.6564 0.6655 0.028(3) Uiso 1 1 calc R U . . .
H392 H 0.3931 0.6696 0.6511 0.028(3) Uiso 1 1 calc R U . . .
H393 H 0.4347 0.7458 0.6399 0.028(3) Uiso 1 1 calc R U . . .
C40 C 0.39073(6) 0.69808(10) 0.52245(8) 0.0221(3) Uani 1 1 d . . . . .
H401 H 0.3960 0.7595 0.5243 0.030(3) Uiso 1 1 calc R U . . .
H402 H 0.3539 0.6841 0.5356 0.030(3) Uiso 1 1 calc R U . . .
H403 H 0.3943 0.6782 0.4783 0.030(3) Uiso 1 1 calc R U . . .
C41 C 0.71157(6) 0.48214(9) 0.61246(7) 0.0195(3) Uani 1 1 d . . . . .
C42 C 0.68207(7) 0.43268(12) 0.66293(9) 0.0338(4) Uani 1 1 d . . . . .
H421 H 0.6522 0.3991 0.6415 0.038(3) Uiso 1 1 calc R U . . .
H422 H 0.6666 0.4723 0.6931 0.038(3) Uiso 1 1 calc R U . . .
H423 H 0.7084 0.3950 0.6865 0.038(3) Uiso 1 1 calc R U . . .
C43 C 0.75655(7) 0.53746(10) 0.64692(9) 0.0313(4) Uani 1 1 d . . . . .
H431 H 0.7814 0.5018 0.6744 0.042(4) Uiso 1 1 calc R U . . .
H432 H 0.7394 0.5798 0.6735 0.042(4) Uiso 1 1 calc R U . . .
H433 H 0.7776 0.5661 0.6148 0.042(4) Uiso 1 1 calc R U . . .
C44 C 0.73918(7) 0.41843(10) 0.56961(8) 0.0271(3) Uani 1 1 d . . . . .
H441 H 0.7643 0.3823 0.5964 0.039(4) Uiso 1 1 calc R U . . .
H442 H 0.7601 0.4489 0.5383 0.039(4) Uiso 1 1 calc R U . . .
H443 H 0.7109 0.3834 0.5467 0.039(4) Uiso 1 1 calc R U . . .
C45 C 0.67828(5) 0.67065(8) 0.41545(7) 0.0164(2) Uani 1 1 d . . . . .
C46 C 0.73504(6) 0.63576(10) 0.40186(8) 0.0261(3) Uani 1 1 d . . . . .
H461 H 0.7338 0.5738 0.4015 0.032(3) Uiso 1 1 calc R U . . .
H462 H 0.7625 0.6549 0.4355 0.032(3) Uiso 1 1 calc R U . . .
H463 H 0.7452 0.6563 0.3599 0.032(3) Uiso 1 1 calc R U . . .
C47 C 0.68332(6) 0.76754(9) 0.41920(8) 0.0206(3) Uani 1 1 d . . . . .
H471 H 0.7125 0.7829 0.4520 0.028(3) Uiso 1 1 calc R U . . .
H472 H 0.6482 0.7917 0.4307 0.028(3) Uiso 1 1 calc R U . . .
H473 H 0.6924 0.7897 0.3773 0.028(3) Uiso 1 1 calc R U . . .
C48 C 0.63811(6) 0.64366(9) 0.35827(7) 0.0193(3) Uani 1 1 d . . . . .
H481 H 0.6501 0.6683 0.3184 0.025(3) Uiso 1 1 calc R U . . .
H482 H 0.6009 0.6637 0.3654 0.025(3) Uiso 1 1 calc R U . . .
H483 H 0.6379 0.5819 0.3547 0.025(3) Uiso 1 1 calc R U . . .
C51 C 0.5295(3) 0.6073(4) 0.1376(3) 0.0217(16) Uiso 0.232(6) 1 d D . P A 1
H511 H 0.5404 0.5658 0.1059 0.026 Uiso 0.232(6) 1 calc R U P A 1
H512 H 0.4966 0.6376 0.1203 0.026 Uiso 0.232(6) 1 calc R U P A 1
H513 H 0.5597 0.6477 0.1468 0.026 Uiso 0.232(6) 1 calc R U P A 1
C52 C 0.5172(4) 0.5624(5) 0.1990(3) 0.038(2) Uiso 0.232(6) 1 d D . P A 1
H521 H 0.5503 0.5310 0.2160 0.045 Uiso 0.232(6) 1 calc R U P A 1
H522 H 0.4872 0.5209 0.1895 0.045 Uiso 0.232(6) 1 calc R U P A 1
C53 C 0.5000 0.6241(6) 0.2500 0.015(2) Uiso 0.232(6) 2 d DS . P A 1
H531 H 0.4689 0.6602 0.2335 0.018 Uiso 0.116(3) 1 calc R U P A 1
H532 H 0.5312 0.6602 0.2665 0.018 Uiso 0.116(3) 1 calc R U P A 1
O61 O 0.51903(17) 0.5210(3) 0.18171(19) 0.0468(10) Uiso 0.384(3) 1 d D . P A 2
C62 C 0.5106(6) 0.5241(4) 0.2495(3) 0.101(4) Uiso 0.384(3) 1 d D . P A 2
H621 H 0.5440 0.5054 0.2757 0.122 Uiso 0.384(3) 1 calc R U P A 2
H622 H 0.4790 0.4884 0.2599 0.122 Uiso 0.384(3) 1 calc R U P A 2
C63 C 0.4990(4) 0.6158(4) 0.2605(4) 0.061(3) Uiso 0.384(3) 1 d D . P A 2
H631 H 0.4606 0.6310 0.2459 0.073 Uiso 0.384(3) 1 calc R U P A 2
H632 H 0.5063 0.6317 0.3064 0.073 Uiso 0.384(3) 1 calc R U P A 2
C64 C 0.5395(3) 0.6546(4) 0.2192(3) 0.069(2) Uiso 0.384(3) 1 d D . P A 2
H641 H 0.5334 0.7161 0.2131 0.083 Uiso 0.384(3) 1 calc R U P A 2
H642 H 0.5781 0.6440 0.2358 0.083 Uiso 0.384(3) 1 calc R U P A 2
C65 C 0.5240(3) 0.6059(3) 0.1605(3) 0.0591(18) Uiso 0.384(3) 1 d D . P A 2
H651 H 0.4885 0.6264 0.1397 0.071 Uiso 0.384(3) 1 calc R U P A 2
H652 H 0.5527 0.6106 0.1293 0.071 Uiso 0.384(3) 1 calc R U P A 2

loop_
_atom_site_aniso_label
_atom_site_aniso_U_11
_atom_site_aniso_U_22
_atom_site_aniso_U_33
_atom_site_aniso_U_23
_atom_site_aniso_U_13
_atom_site_aniso_U_12
Mo1 0.01001(5) 0.01132(5) 0.01098(5) -0.00126(3) -0.00112(3) 0.00119(3)
O1 0.0148(4) 0.0198(5) 0.0160(4) 0.0003(4) -0.0032(3) -0.0003(4)
O2 0.0174(4) 0.0131(4) 0.0194(4) 0.0005(3) 0.0047(4) 0.0022(3)
O3 0.0181(5) 0.0136(4) 0.0193(4) -0.0006(3) 0.0061(4) 0.0005(3)
O11 0.0144(4) 0.0123(4) 0.0122(4) -0.0006(3) -0.0023(3) -0.0006(3)
C11 0.0099(5) 0.0124(5) 0.0117(5) -0.0011(4) -0.0001(4) 0.0018(4)
C12 0.0123(5) 0.0131(5) 0.0104(5) -0.0005(4) -0.0009(4) 0.0008(4)
C13 0.0149(6) 0.0123(5) 0.0138(5) 0.0010(4) -0.0005(4) 0.0005(4)
C14 0.0142(5) 0.0120(5) 0.0147(5) -0.0011(4) -0.0011(4) -0.0004(4)
C15 0.0128(5) 0.0142(5) 0.0119(5) -0.0015(4) -0.0013(4) 0.0009(4)
C16 0.0107(5) 0.0129(5) 0.0107(5) -0.0001(4) -0.0002(4) 0.0017(4)
C10 0.0140(5) 0.0136(5) 0.0114(5) 0.0003(4) 0.0007(4) 0.0022(4)
N1 0.0127(5) 0.0131(5) 0.0100(4) -0.0005(4) -0.0010(4) 0.0029(4)
C17 0.0160(6) 0.0155(5) 0.0093(5) -0.0003(4) -0.0023(4) 0.0029(4)
C18 0.0232(7) 0.0213(6) 0.0123(5) 0.0026(5) -0.0005(5) -0.0014(5)
C19 0.0164(6) 0.0212(6) 0.0157(6) 0.0005(5) -0.0036(5) 0.0060(5)
C20 0.0231(7) 0.0186(6) 0.0126(5) -0.0030(5) -0.0020(5) 0.0049(5)
C21 0.0221(6) 0.0128(6) 0.0176(6) -0.0008(5) -0.0035(5) -0.0032(5)
C22 0.0567(12) 0.0165(7) 0.0254(8) 0.0037(6) -0.0097(7) -0.0124(7)
C23 0.0315(8) 0.0192(7) 0.0262(7) -0.0091(6) -0.0009(6) -0.0004(6)
C24 0.0206(7) 0.0228(7) 0.0365(8) -0.0044(6) -0.0043(6) -0.0076(6)
C25 0.0153(6) 0.0151(5) 0.0111(5) 0.0009(4) -0.0017(4) -0.0023(4)
C26 0.0224(6) 0.0200(6) 0.0122(5) 0.0011(5) -0.0034(5) -0.0036(5)
C27 0.0283(7) 0.0144(6) 0.0177(6) 0.0008(5) -0.0052(5) 0.0016(5)
C28 0.0176(6) 0.0355(8) 0.0161(6) 0.0049(6) 0.0005(5) -0.0076(6)
O31 0.0126(4) 0.0140(4) 0.0123(4) -0.0007(3) -0.0012(3) 0.0029(3)
C31 0.0132(5) 0.0113(5) 0.0135(5) -0.0026(4) -0.0022(4) 0.0008(4)
C32 0.0149(6) 0.0139(5) 0.0138(5) -0.0016(4) -0.0012(4) 0.0018(4)
C33 0.0181(6) 0.0163(6) 0.0151(6) 0.0007(5) -0.0021(5) 0.0024(5)
C34 0.0157(6) 0.0143(6) 0.0184(6) 0.0001(5) -0.0044(5) 0.0020(4)
C35 0.0124(5) 0.0143(6) 0.0222(6) -0.0007(5) -0.0019(5) 0.0012(4)
C36 0.0128(5) 0.0120(5) 0.0175(6) -0.0015(4) -0.0006(4) 0.0001(4)
C30 0.0167(6) 0.0146(5) 0.0124(5) -0.0007(4) 0.0001(4) 0.0004(4)
N3 0.0126(5) 0.0145(5) 0.0126(5) -0.0030(4) -0.0003(4) -0.0005(4)
C37 0.0131(5) 0.0167(6) 0.0178(6) -0.0019(5) 0.0001(4) -0.0023(4)
C38 0.0219(7) 0.0181(7) 0.0372(8) -0.0038(6) -0.0019(6) -0.0058(5)
C39 0.0195(6) 0.0265(7) 0.0191(6) -0.0029(5) 0.0054(5) -0.0031(5)
C40 0.0135(6) 0.0266(7) 0.0256(7) 0.0023(6) -0.0025(5) -0.0021(5)
C41 0.0169(6) 0.0161(6) 0.0243(7) 0.0028(5) -0.0062(5) 0.0022(5)
C42 0.0255(8) 0.0378(9) 0.0379(9) 0.0202(8) -0.0003(7) 0.0088(7)
C43 0.0316(8) 0.0208(7) 0.0382(9) 0.0017(6) -0.0210(7) 0.0014(6)
C44 0.0269(8) 0.0185(7) 0.0349(8) 0.0015(6) -0.0045(6) 0.0071(6)
C45 0.0134(6) 0.0148(6) 0.0212(6) 0.0014(5) 0.0030(5) 0.0022(4)
C46 0.0171(6) 0.0264(7) 0.0359(8) 0.0078(6) 0.0097(6) 0.0067(5)
C47 0.0170(6) 0.0153(6) 0.0290(7) 0.0023(5) -0.0005(5) -0.0013(5)
C48 0.0224(7) 0.0189(6) 0.0169(6) -0.0015(5) 0.0039(5) 0.0019(5)

loop_
_atom_type_symbol
_atom_type_description
_atom_type_scat_dispersion_real
_atom_type_scat_dispersion_imag
_atom_type_scat_source
C C 0.0033 0.0016 'International Tables Vol C Tables 4.2.6.8 and 6.1.1.4'
H H 0.0000 0.0000 'International Tables Vol C Tables 4.2.6.8 and 6.1.1.4'
N N 0.0061 0.0033 'International Tables Vol C Tables 4.2.6.8 and 6.1.1.4'
O O 0.0106 0.0060 'International Tables Vol C Tables 4.2.6.8 and 6.1.1.4'
Mo Mo -1.6832 0.6857 'International Tables Vol C Tables 4.2.6.8 and 6.1.1.4'

loop_
_geom_angle_atom_site_label_1
_geom_angle_atom_site_label_2
_geom_angle_atom_site_label_3
_geom_angle
_geom_angle_site_symmetry_1
_geom_angle_site_symmetry_3
_geom_angle_publ_flag
O1 Mo1 O3 101.82(5) . . yes
O1 Mo1 O2 99.17(5) . . yes
O3 Mo1 O2 43.20(4) . . yes
O1 Mo1 O31 91.99(4) . . yes
O3 Mo1 O31 153.96(4) . . yes
O2 Mo1 O31 155.69(4) . . yes
O1 Mo1 O11 170.37(4) . . yes
O3 Mo1 O11 87.67(4) . . yes
O2 Mo1 O11 86.59(4) . . yes
O31 Mo1 O11 79.87(4) . . yes
O1 Mo1 N3 92.34(4) . . yes
O3 Mo1 N3 76.79(4) . . yes
O2 Mo1 N3 119.99(4) . . yes
O31 Mo1 N3 80.72(4) . . yes
O11 Mo1 N3 91.42(4) . . yes
O1 Mo1 N1 91.57(4) . . yes
O3 Mo1 N1 115.76(4) . . yes
O2 Mo1 N1 72.81(4) . . yes
O31 Mo1 N1 85.43(4) . . yes
O11 Mo1 N1 82.71(4) . . yes
N3 Mo1 N1 165.72(4) . . yes
O3 O2 Mo1 68.25(5) . . yes
O2 O3 Mo1 68.55(5) . . yes
C11 O11 Mo1 131.88(8) . . yes
O11 C11 C12 119.49(11) . . ?
O11 C11 C16 121.59(11) . . ?
C12 C11 C16 118.91(11) . . ?
C11 C12 C13 120.76(11) . . ?
C11 C12 C10 123.88(11) . . ?
C13 C12 C10 115.36(11) . . ?
C14 C13 C12 121.48(12) . . ?
C14 C13 H13 119.3 . . ?
C12 C13 H13 119.3 . . ?
C13 C14 C15 116.55(11) . . ?
C13 C14 C21 123.83(12) . . ?
C15 C14 C21 119.62(11) . . ?
C16 C15 C14 124.82(11) . . ?
C16 C15 H15 117.6 . . ?
C14 C15 H15 117.6 . . ?
C15 C16 C11 117.45(11) . . ?
C15 C16 C25 121.75(11) . . ?
C11 C16 C25 120.77(11) . . ?
N1 C10 C12 130.60(12) . . ?
N1 C10 H10 114.7 . . ?
C12 C10 H10 114.7 . . ?
C10 N1 C17 117.02(11) . . yes
C10 N1 Mo1 119.91(8) . . yes
C17 N1 Mo1 122.03(8) . . yes
N1 C17 C20 108.38(10) . . ?
N1 C17 C19 108.20(10) . . ?
C20 C17 C19 111.51(11) . . ?
N1 C17 C18 113.24(10) . . ?
C20 C17 C18 107.83(11) . . ?
C19 C17 C18 107.74(11) . . ?
C17 C18 H181 109.5 . . ?
C17 C18 H182 109.5 . . ?
H181 C18 H182 109.5 . . ?
C17 C18 H183 109.5 . . ?
H181 C18 H183 109.5 . . ?
H182 C18 H183 109.5 . . ?
C17 C19 H191 109.5 . . ?
C17 C19 H192 109.5 . . ?
H191 C19 H192 109.5 . . ?
C17 C19 H193 109.5 . . ?
H191 C19 H193 109.5 . . ?
H192 C19 H193 109.5 . . ?
C17 C20 H201 109.5 . . ?
C17 C20 H202 109.5 . . ?
H201 C20 H202 109.5 . . ?
C17 C20 H203 109.5 . . ?
H201 C20 H203 109.5 . . ?
H202 C20 H203 109.5 . . ?
C22 C21 C14 111.90(11) . . ?
C22 C21 C24 108.49(14) . . ?
C14 C21 C24 109.90(11) . . ?
C22 C21 C23 107.67(13) . . ?
C14 C21 C23 109.75(12) . . ?
C24 C21 C23 109.06(12) . . ?
C21 C22 H221 109.5 . . ?
C21 C22 H222 109.5 . . ?
H221 C22 H222 109.5 . . ?
C21 C22 H223 109.5 . . ?
H221 C22 H223 109.5 . . ?
H222 C22 H223 109.5 . . ?
C21 C23 H231 109.5 . . ?
C21 C23 H232 109.5 . . ?
H231 C23 H232 109.5 . . ?
C21 C23 H233 109.5 . . ?
H231 C23 H233 109.5 . . ?
H232 C23 H233 109.5 . . ?
C21 C24 H241 109.5 . . ?
C21 C24 H242 109.5 . . ?
H241 C24 H242 109.5 . . ?
C21 C24 H243 109.5 . . ?
H241 C24 H243 109.5 . . ?
H242 C24 H243 109.5 . . ?
C16 C25 C26 112.30(11) . . ?
C16 C25 C27 110.52(11) . . ?
C26 C25 C27 106.77(11) . . ?
C16 C25 C28 108.96(11) . . ?
C26 C25 C28 108.08(11) . . ?
C27 C25 C28 110.17(12) . . ?
C25 C26 H261 109.5 . . ?
C25 C26 H262 109.5 . . ?
H261 C26 H262 109.5 . . ?
C25 C26 H263 109.5 . . ?
H261 C26 H263 109.5 . . ?
H262 C26 H263 109.5 . . ?
C25 C27 H271 109.5 . . ?
C25 C27 H272 109.5 . . ?
H271 C27 H272 109.5 . . ?
C25 C27 H273 109.5 . . ?
H271 C27 H273 109.5 . . ?
H272 C27 H273 109.5 . . ?
C25 C28 H281 109.5 . . ?
C25 C28 H282 109.5 . . ?
H281 C28 H282 109.5 . . ?
C25 C28 H283 109.5 . . ?
H281 C28 H283 109.5 . . ?
H282 C28 H283 109.5 . . ?
C31 O31 Mo1 128.19(8) . . yes
O31 C31 C32 119.97(11) . . ?
O31 C31 C36 121.76(12) . . ?
C32 C31 C36 118.17(11) . . ?
C31 C32 C33 121.55(12) . . ?
C31 C32 C30 121.73(12) . . ?
C33 C32 C30 116.19(12) . . ?
C34 C33 C32 121.07(13) . . ?
C34 C33 H33 119.5 . . ?
C32 C33 H33 119.5 . . ?
C33 C34 C35 116.57(12) . . ?
C33 C34 C41 122.99(13) . . ?
C35 C34 C41 120.43(12) . . ?
C36 C35 C34 124.87(12) . . ?
C36 C35 H35 117.6 . . ?
C34 C35 H35 117.6 . . ?
C35 C36 C31 117.57(12) . . ?
C35 C36 C45 121.01(12) . . ?
C31 C36 C45 121.41(11) . . ?
N3 C30 C32 129.07(12) . . ?
N3 C30 H30 115.5 . . ?
C32 C30 H30 115.5 . . ?
C30 N3 C37 114.37(11) . . yes
C30 N3 Mo1 119.51(9) . . yes
C37 N3 Mo1 125.87(8) . . yes
C40 C37 N3 110.42(11) . . ?
C40 C37 C39 110.95(12) . . ?
N3 C37 C39 108.20(10) . . ?
C40 C37 C38 106.59(12) . . ?
N3 C37 C38 110.63(11) . . ?
C39 C37 C38 110.07(12) . . ?
C37 C38 H381 109.5 . . ?
C37 C38 H382 109.5 . . ?
H381 C38 H382 109.5 . . ?
C37 C38 H383 109.5 . . ?
H381 C38 H383 109.5 . . ?
H382 C38 H383 109.5 . . ?
C37 C39 H391 109.5 . . ?
C37 C39 H392 109.5 . . ?
H391 C39 H392 109.5 . . ?
C37 C39 H393 109.5 . . ?
H391 C39 H393 109.5 . . ?
H392 C39 H393 109.5 . . ?
C37 C40 H401 109.5 . . ?
C37 C40 H402 109.5 . . ?
H401 C40 H402 109.5 . . ?
C37 C40 H403 109.5 . . ?
H401 C40 H403 109.5 . . ?
H402 C40 H403 109.5 . . ?
C42 C41 C44 108.07(13) . . ?
C42 C41 C34 112.16(12) . . ?
C44 C41 C34 111.00(12) . . ?
C42 C41 C43 108.90(14) . . ?
C44 C41 C43 108.60(13) . . ?
C34 C41 C43 108.04(12) . . ?
C41 C42 H421 109.5 . . ?
C41 C42 H422 109.5 . . ?
H421 C42 H422 109.5 . . ?
C41 C42 H423 109.5 . . ?
H421 C42 H423 109.5 . . ?
H422 C42 H423 109.5 . . ?
C41 C43 H431 109.5 . . ?
C41 C43 H432 109.5 . . ?
H431 C43 H432 109.5 . . ?
C41 C43 H433 109.5 . . ?
H431 C43 H433 109.5 . . ?
H432 C43 H433 109.5 . . ?
C41 C44 H441 109.5 . . ?
C41 C44 H442 109.5 . . ?
H441 C44 H442 109.5 . . ?
C41 C44 H443 109.5 . . ?
H441 C44 H443 109.5 . . ?
H442 C44 H443 109.5 . . ?
C36 C45 C46 112.56(11) . . ?
C36 C45 C47 110.24(11) . . ?
C46 C45 C47 107.37(12) . . ?
C36 C45 C48 109.00(11) . . ?
C46 C45 C48 106.66(12) . . ?
C47 C45 C48 110.97(11) . . ?
C45 C46 H461 109.5 . . ?
C45 C46 H462 109.5 . . ?
H461 C46 H462 109.5 . . ?
C45 C46 H463 109.5 . . ?
H461 C46 H463 109.5 . . ?
H462 C46 H463 109.5 . . ?
C45 C47 H471 109.5 . . ?
C45 C47 H472 109.5 . . ?
H471 C47 H472 109.5 . . ?
C45 C47 H473 109.5 . . ?
H471 C47 H473 109.5 . . ?
H472 C47 H473 109.5 . . ?
C45 C48 H481 109.5 . . ?
C45 C48 H482 109.5 . . ?
H481 C48 H482 109.5 . . ?
C45 C48 H483 109.5 . . ?
H481 C48 H483 109.5 . . ?
H482 C48 H483 109.5 . . ?
C52 C51 H511 109.5 . . ?
C52 C51 H512 109.5 . . ?
H511 C51 H512 109.5 . . ?
C52 C51 H513 109.5 . . ?
H511 C51 H513 109.5 . . ?
H512 C51 H513 109.5 . . ?
C51 C52 C53 111.7(5) . . ?
C51 C52 H521 109.3 . . ?
C53 C52 H521 109.3 . . ?
C51 C52 H522 109.3 . . ?
C53 C52 H522 109.3 . . ?
H521 C52 H522 107.9 . . ?
C52 C53 C52 100.2(7) . 2_655 ?
C52 C53 H531 111.7 . . ?
C52 C53 H531 111.7 2_655 . ?
C52 C53 H532 111.7 . . ?
C52 C53 H532 111.7 2_655 . ?
H531 C53 H532 109.5 . . ?
C65 O61 C62 107.1(4) . . ?
O61 C62 C63 103.0(4) . . ?
O61 C62 H621 111.2 . . ?
C63 C62 H621 111.2 . . ?
O61 C62 H622 111.2 . . ?
C63 C62 H622 111.2 . . ?
H621 C62 H622 109.1 . . ?
C64 C63 C62 99.9(5) . . ?
C64 C63 H631 111.8 . . ?
C62 C63 H631 111.8 . . ?
C64 C63 H632 111.8 . . ?
C62 C63 H632 111.8 . . ?
H631 C63 H632 109.5 . . ?
C65 C64 C63 97.1(4) . . ?
C65 C64 H641 112.3 . . ?
C63 C64 H641 112.3 . . ?
C65 C64 H642 112.3 . . ?
C63 C64 H642 112.3 . . ?
H641 C64 H642 109.9 . . ?
O61 C65 C64 105.0(4) . . ?
O61 C65 H651 110.8 . . ?
C64 C65 H651 110.8 . . ?
O61 C65 H652 110.8 . . ?
C64 C65 H652 110.8 . . ?
H651 C65 H652 108.8 . . ?

loop_
_geom_bond_atom_site_label_1
_geom_bond_atom_site_label_2
_geom_bond_distance
_geom_bond_publ_flag
Mo1 O1 1.6909(10) yes
Mo1 O3 1.9447(10) yes
Mo1 O2 1.9487(10) yes
Mo1 O31 2.0269(9) yes
Mo1 O11 2.0494(9) yes
Mo1 N3 2.2162(11) yes
Mo1 N1 2.2548(11) yes
O2 O3 1.4332(13) yes
O11 C11 1.3198(15) yes
C11 C12 1.4074(17) ?
C11 C16 1.4292(16) ?
C12 C13 1.4125(17) ?
C12 C10 1.4520(17) ?
C13 C14 1.3817(17) ?
C13 H13 0.95 ?
C14 C15 1.4091(18) ?
C14 C21 1.5330(18) ?
C15 C16 1.3883(17) ?
C15 H15 0.95 ?
C16 C25 1.5317(17) ?
C10 N1 1.2951(16) yes
C10 H10 0.95 ?
N1 C17 1.5246(16) yes
C17 C20 1.5274(18) ?
C17 C19 1.5320(18) ?
C17 C18 1.5330(19) ?
C18 H181 0.98 ?
C18 H182 0.98 ?
C18 H183 0.98 ?
C19 H191 0.98 ?
C19 H192 0.98 ?
C19 H193 0.98 ?
C20 H201 0.98 ?
C20 H202 0.98 ?
C20 H203 0.98 ?
C21 C22 1.527(2) ?
C21 C24 1.537(2) ?
C21 C23 1.541(2) ?
C22 H221 0.98 ?
C22 H222 0.98 ?
C22 H223 0.98 ?
C23 H231 0.98 ?
C23 H232 0.98 ?
C23 H233 0.98 ?
C24 H241 0.98 ?
C24 H242 0.98 ?
C24 H243 0.98 ?
C25 C26 1.5345(18) ?
C25 C27 1.5382(19) ?
C25 C28 1.5404(19) ?
C26 H261 0.98 ?
C26 H262 0.98 ?
C26 H263 0.98 ?
C27 H271 0.98 ?
C27 H272 0.98 ?
C27 H273 0.98 ?
C28 H281 0.98 ?
C28 H282 0.98 ?
C28 H283 0.98 ?
O31 C31 1.3299(15) yes
C31 C32 1.4073(18) ?
C31 C36 1.4261(18) ?
C32 C33 1.4111(18) ?
C32 C30 1.4360(18) ?
C33 C34 1.3777(19) ?
C33 H33 0.95 ?
C34 C35 1.4066(19) ?
C34 C41 1.5338(18) ?
C35 C36 1.3914(18) ?
C35 H35 0.95 ?
C36 C45 1.5286(19) ?
C30 N3 1.2956(17) yes
C30 H30 0.95 ?
N3 C37 1.5281(17) yes
C37 C40 1.5247(19) ?
C37 C39 1.5289(19) ?
C37 C38 1.534(2) ?
C38 H381 0.98 ?
C38 H382 0.98 ?
C38 H383 0.98 ?
C39 H391 0.98 ?
C39 H392 0.98 ?
C39 H393 0.98 ?
C40 H401 0.98 ?
C40 H402 0.98 ?
C40 H403 0.98 ?
C41 C42 1.528(2) ?
C41 C44 1.532(2) ?
C41 C43 1.537(2) ?
C42 H421 0.98 ?
C42 H422 0.98 ?
C42 H423 0.98 ?
C43 H431 0.98 ?
C43 H432 0.98 ?
C43 H433 0.98 ?
C44 H441 0.98 ?
C44 H442 0.98 ?
C44 H443 0.98 ?
C45 C46 1.5309(19) ?
C45 C47 1.5384(19) ?
C45 C48 1.544(2) ?
C46 H461 0.98 ?
C46 H462 0.98 ?
C46 H463 0.98 ?
C47 H471 0.98 ?
C47 H472 0.98 ?
C47 H473 0.98 ?
C48 H481 0.98 ?
C48 H482 0.98 ?
C48 H483 0.98 ?
C51 C52 1.511(5) ?
C51 H511 0.98 ?
C51 H512 0.98 ?
C51 H513 0.98 ?
C52 C53 1.521(5) ?
C52 H521 0.99 ?
C52 H522 0.99 ?
C53 H531 0.99 ?
C53 H532 0.99 ?
O61 C65 1.421(4) ?
O61 C62 1.440(5) ?
C62 C63 1.497(5) ?
C62 H621 0.99 ?
C62 H622 0.99 ?
C63 C64 1.485(5) ?
C63 H631 0.99 ?
C63 H632 0.99 ?
C64 C65 1.471(5) ?
C64 H641 0.99 ?
C64 H642 0.99 ?
C65 H651 0.99 ?
C65 H652 0.99 ?

loop_
_geom_torsion_atom_site_label_1
_geom_torsion_atom_site_label_2
_geom_torsion_atom_site_label_3
_geom_torsion_atom_site_label_4
_geom_torsion
_geom_torsion_site_symmetry_4
_geom_torsion_publ_flag
O1 Mo1 O2 O3 97.54(6) . ?
O31 Mo1 O2 O3 -146.18(9) . ?
O11 Mo1 O2 O3 -90.23(6) . ?
N3 Mo1 O2 O3 -0.57(7) . ?
N1 Mo1 O2 O3 -173.65(7) . yes
O1 Mo1 O3 O2 -90.86(7) . ?
O31 Mo1 O3 O2 148.54(8) . ?
O11 Mo1 O3 O2 87.49(6) . ?
N3 Mo1 O3 O2 179.50(7) . yes
N1 Mo1 O3 O2 6.73(7) . ?
O3 Mo1 O11 C11 -77.28(11) . ?
O2 Mo1 O11 C11 -34.04(11) . ?
O31 Mo1 O11 C11 125.69(11) . ?
N3 Mo1 O11 C11 -154.00(11) . yes
N1 Mo1 O11 C11 39.06(11) . yes
Mo1 O11 C11 C12 -32.69(17) . yes
Mo1 O11 C11 C16 147.98(9) . yes
O11 C11 C12 C13 -179.83(11) . ?
C16 C11 C12 C13 -0.49(18) . ?
O11 C11 C12 C10 -0.20(19) . ?
C16 C11 C12 C10 179.14(11) . ?
C11 C12 C13 C14 -0.95(19) . ?
C10 C12 C13 C14 179.39(12) . ?
C12 C13 C14 C15 1.33(19) . ?
C12 C13 C14 C21 -178.43(12) . ?
C13 C14 C15 C16 -0.32(19) . ?
C21 C14 C15 C16 179.45(12) . ?
C14 C15 C16 C11 -1.06(19) . ?
C14 C15 C16 C25 -179.09(12) . ?
O11 C11 C16 C15 -179.24(11) . ?
C12 C11 C16 C15 1.43(17) . ?
O11 C11 C16 C25 -1.19(18) . ?
C12 C11 C16 C25 179.48(11) . ?
C11 C12 C10 N1 9.3(2) . ?
C13 C12 C10 N1 -171.09(13) . ?
C12 C10 N1 C17 178.61(12) . yes
C12 C10 N1 Mo1 10.08(18) . yes
O1 Mo1 N1 C10 163.04(10) . yes
O3 Mo1 N1 C10 59.10(11) . ?
O2 Mo1 N1 C10 63.92(10) . ?
O31 Mo1 N1 C10 -105.09(10) . yes
O11 Mo1 N1 C10 -24.74(10) . yes
N3 Mo1 N1 C10 -91.07(18) . ?
O1 Mo1 N1 C17 -4.90(9) . yes
O3 Mo1 N1 C17 -108.83(9) . ?
O2 Mo1 N1 C17 -104.01(9) . ?
O31 Mo1 N1 C17 86.98(9) . yes
O11 Mo1 N1 C17 167.33(9) . yes
N3 Mo1 N1 C17 101.00(17) . ?
C10 N1 C17 C20 132.48(12) . ?
Mo1 N1 C17 C20 -59.26(12) . ?
C10 N1 C17 C19 -106.46(13) . ?
Mo1 N1 C17 C19 61.80(12) . ?
C10 N1 C17 C18 12.89(16) . ?
Mo1 N1 C17 C18 -178.85(8) . ?
C13 C14 C21 C22 4.2(2) . ?
C15 C14 C21 C22 -175.56(14) . ?
C13 C14 C21 C24 -116.40(15) . ?
C15 C14 C21 C24 63.85(17) . ?
C13 C14 C21 C23 123.67(14) . ?
C15 C14 C21 C23 -56.09(16) . ?
C15 C16 C25 C26 -2.35(17) . ?
C11 C16 C25 C26 179.68(11) . ?
C15 C16 C25 C27 -121.45(13) . ?
C11 C16 C25 C27 60.58(15) . ?
C15 C16 C25 C28 117.36(13) . ?
C11 C16 C25 C28 -60.61(15) . ?
O1 Mo1 O31 C31 -140.91(11) . ?
O3 Mo1 O31 C31 -18.37(16) . ?
O2 Mo1 O31 C31 101.42(13) . ?
O11 Mo1 O31 C31 44.27(10) . ?
N3 Mo1 O31 C31 -48.86(10) . yes
N1 Mo1 O31 C31 127.67(11) . yes
Mo1 O31 C31 C32 35.58(16) . yes
Mo1 O31 C31 C36 -148.07(10) . yes
O31 C31 C32 C33 178.92(12) . ?
C36 C31 C32 C33 2.44(19) . ?
O31 C31 C32 C30 7.57(19) . ?
C36 C31 C32 C30 -168.92(12) . ?
C31 C32 C33 C34 1.7(2) . ?
C30 C32 C33 C34 173.54(12) . ?
C32 C33 C34 C35 -3.2(2) . ?
C32 C33 C34 C41 175.38(12) . ?
C33 C34 C35 C36 0.5(2) . ?
C41 C34 C35 C36 -178.06(13) . ?
C34 C35 C36 C31 3.5(2) . ?
C34 C35 C36 C45 -175.19(13) . ?
O31 C31 C36 C35 178.74(12) . ?
C32 C31 C36 C35 -4.84(18) . ?
O31 C31 C36 C45 -2.56(19) . ?
C32 C31 C36 C45 173.86(12) . ?
C31 C32 C30 N3 -15.2(2) . ?
C33 C32 C30 N3 173.05(13) . ?
C32 C30 N3 C37 169.65(12) . yes
C32 C30 N3 Mo1 -15.85(18) . yes
O1 Mo1 N3 C30 127.86(10) . yes
O3 Mo1 N3 C30 -130.54(10) . ?
O2 Mo1 N3 C30 -130.15(10) . ?
O31 Mo1 N3 C30 36.23(10) . yes
O11 Mo1 N3 C30 -43.27(10) . yes
N1 Mo1 N3 C30 22.1(2) . ?
O1 Mo1 N3 C37 -58.32(10) . yes
O3 Mo1 N3 C37 43.28(9) . ?
O2 Mo1 N3 C37 43.68(11) . ?
O31 Mo1 N3 C37 -149.95(10) . yes
O11 Mo1 N3 C37 130.55(10) . yes
N1 Mo1 N3 C37 -164.12(14) . ?
C30 N3 C37 C40 -158.26(12) . ?
Mo1 N3 C37 C40 27.64(15) . ?
C30 N3 C37 C39 80.14(14) . ?
Mo1 N3 C37 C39 -93.95(12) . ?
C30 N3 C37 C38 -40.51(15) . ?
Mo1 N3 C37 C38 145.40(10) . ?
C33 C34 C41 C42 12.1(2) . ?
C35 C34 C41 C42 -169.42(14) . ?
C33 C34 C41 C44 133.08(14) . ?
C35 C34 C41 C44 -48.42(17) . ?
C33 C34 C41 C43 -107.96(16) . ?
C35 C34 C41 C43 70.54(17) . ?
C35 C36 C45 C46 1.42(18) . ?
C31 C36 C45 C46 -177.24(12) . ?
C35 C36 C45 C47 -118.43(13) . ?
C31 C36 C45 C47 62.91(16) . ?
C35 C36 C45 C48 119.54(13) . ?
C31 C36 C45 C48 -59.12(15) . ?
C51 C52 C53 C52 172.5(8) 2_655 ?
C65 O61 C62 C63 11.9(10) . ?
O61 C62 C63 C64 -39.8(10) . ?
C62 C63 C64 C65 51.0(8) . ?
C62 O61 C65 C64 21.1(9) . ?
C63 C64 C65 O61 -45.1(7) . ?
